data_7224261
loop_
_publ_author_name
'Gedu, Satyanarayana'
'Lodi, Mahendar'

_publ_section_title
;
 Copper Catalyzed Coupling of Protecting Group Free and Sterically
 Hindered 2-Bromobenzyl Tertiary Alcohols with Phenols and Anilines:
 Facile Synthesis of Xanthenes and Dihydroacridines
;
_journal_name_full 'RSC Adv.'
_journal_paper_doi 10.1039/C6RA03447K
_journal_year 2016
_chemical_formula_moiety 'C15 H14 N2 O2'
_chemical_formula_sum 'C15 H14 N2 O2'
_chemical_formula_weight 254.29
_chemical_melting_point 441.15
_chemical_name_common Acridine
_chemical_name_systematic 9,9-dimethyl-2-nitro-9,10-dihydroacridine
_space_group_crystal_system orthorhombic
_space_group_IT_number 61
_space_group_name_Hall '-P 2ac 2ab'
_space_group_name_H-M_alt 'P b c a'
_symmetry_Int_Tables_number 61
_symmetry_space_group_name_Hall '-P 2ac 2ab'
_symmetry_space_group_name_H-M 'P b c a'
_audit_creation_date 2016-01-07
_audit_creation_method
;
Olex2 1.2
(compiled 2015.09.30 svn.r3233 for OlexSys, GUI svn.r5103)
;
_audit_update_record
;
2016-01-09 deposited with the CCDC.
2016-02-15 downloaded from the CCDC.
;
_cell_angle_alpha 90
_cell_angle_beta 90
_cell_angle_gamma 90
_cell_formula_units_Z 16
_cell_length_a 9.3070(3)
_cell_length_b 16.5482(5)
_cell_length_c 32.8832(9)
_cell_measurement_reflns_used 4653
_cell_measurement_temperature 293(2)
_cell_measurement_theta_max 70.6653
_cell_measurement_theta_min 2.9870
_cell_volume 5064.5(3)
_computing_cell_refinement
;
CrysAlisPro, Agilent Technologies,
Version 1.171.35.19 (release 27-10-2011 CrysAlis171 .NET)
(compiled Oct 27 2011,15:02:11)
;
_computing_data_collection
;
CrysAlisPro, Agilent Technologies,
Version 1.171.35.19 (release 27-10-2011 CrysAlis171 .NET)
(compiled Oct 27 2011,15:02:11)
;
_computing_data_reduction
;
CrysAlisPro, Agilent Technologies,
Version 1.171.35.19 (release 27-10-2011 CrysAlis171 .NET)
(compiled Oct 27 2011,15:02:11)
;
_computing_molecular_graphics 'Olex2 (Dolomanov et al., 2009)'
_computing_publication_material 'Olex2 (Dolomanov et al., 2009)'
_computing_structure_refinement 'olex2.refine (Bourhis et al., 2015)'
_computing_structure_solution 'SIR2004 (Burla et al., 2007)'
_diffrn_ambient_temperature 293
_diffrn_detector_area_resol_mean 16.1293
_diffrn_measured_fraction_theta_full 0.9854
_diffrn_measured_fraction_theta_max 0.9844
_diffrn_measurement_details
;
  1 omega   -4.00   32.00   1.0000    1.5000
omega____ theta____ kappa____ phi______ frames
    -        0.0000   86.0000 -109.0000 36

  2 omega   -1.00   27.00   1.0000    3.0600
omega____ theta____ kappa____ phi______ frames
    -      -33.5000   57.0000    0.0000 28

  3 omega  -59.00   19.00   1.0000    3.0600
omega____ theta____ kappa____ phi______ frames
    -      -33.5000   77.0000 -150.0000 78

  4 omega   47.00   94.00   1.0000    3.0600
omega____ theta____ kappa____ phi______ frames
    -       54.0000   57.0000 -120.0000 47

  5 omega   39.00   97.00   1.0000    3.0600
omega____ theta____ kappa____ phi______ frames
    -       54.0000   57.0000  150.0000 58

  6 omega  -13.00   31.00   1.0000    3.0600
omega____ theta____ kappa____ phi______ frames
    -       54.0000  -57.0000    0.0000 44

  7 omega  113.00  172.00   1.0000    3.0600
omega____ theta____ kappa____ phi______ frames
    -      108.0000   50.0000  -60.0000 59

  8 omega  138.00  175.00   1.0000    3.0600
omega____ theta____ kappa____ phi______ frames
    -      108.0000  111.0000  -90.0000 37

  9 omega   44.00   84.00   1.0000    3.0600
omega____ theta____ kappa____ phi______ frames
    -      108.0000  -38.0000 -150.0000 40

 10 omega   38.00   75.00   1.0000    3.0600
omega____ theta____ kappa____ phi______ frames
    -      108.0000  -38.0000 -180.0000 37

 11 omega  114.00  140.00   1.0000    3.0600
omega____ theta____ kappa____ phi______ frames
    -      108.0000  111.0000 -120.0000 26

 12 omega   41.00   76.00   1.0000    3.0600
omega____ theta____ kappa____ phi______ frames
    -      108.0000  -50.0000   60.0000 35

 13 omega   45.00   91.00   1.0000    3.0600
omega____ theta____ kappa____ phi______ frames
    -      108.0000  -38.0000  120.0000 46

 14 omega   39.00   99.00   1.0000    3.0600
omega____ theta____ kappa____ phi______ frames
    -      108.0000  -50.0000  -90.0000 60
;
_diffrn_measurement_device_type 'SuperNova, Dual, Cu at zero, Eos'
_diffrn_measurement_method '\w scans'
_diffrn_orient_matrix_UB_11 0.0493120000
_diffrn_orient_matrix_UB_12 0.0817132000
_diffrn_orient_matrix_UB_13 0.0176805000
_diffrn_orient_matrix_UB_21 0.1536438000
_diffrn_orient_matrix_UB_22 -0.0162413000
_diffrn_orient_matrix_UB_23 -0.0154096000
_diffrn_orient_matrix_UB_31 -0.0370367000
_diffrn_orient_matrix_UB_32 0.0415954000
_diffrn_orient_matrix_UB_33 -0.0405329000
_diffrn_radiation_monochromator mirror
_diffrn_radiation_type 'Cu K\a'
_diffrn_radiation_wavelength 1.54184
_diffrn_reflns_av_R_equivalents 0.0206
_diffrn_reflns_av_unetI/netI 0.0223
_diffrn_reflns_limit_h_max 10
_diffrn_reflns_limit_h_min -11
_diffrn_reflns_limit_k_max 20
_diffrn_reflns_limit_k_min -17
_diffrn_reflns_limit_l_max 29
_diffrn_reflns_limit_l_min -39
_diffrn_reflns_number 13211
_diffrn_reflns_theta_full 70.8012
_diffrn_reflns_theta_max 70.80
_diffrn_reflns_theta_min 5.35
_diffrn_source 'SuperNova (Cu) X-ray Source'
_exptl_absorpt_coefficient_mu 0.730
_exptl_absorpt_correction_T_max 1.00000
_exptl_absorpt_correction_T_min 0.71411
_exptl_absorpt_correction_type multi-scan
_exptl_absorpt_process_details
;
CrysAlisPro, Agilent Technologies,
Version 1.171.35.19 (release 27-10-2011 CrysAlis171 .NET)
(compiled Oct 27 2011,15:02:11)
Empirical absorption correction using spherical harmonics,
 implemented in SCALE3 ABSPACK scaling algorithm.
;
_exptl_crystal_colour colourless
_exptl_crystal_colour_primary colourless
_exptl_crystal_density_diffrn 1.3339
_exptl_crystal_density_method 'not measured'
_exptl_crystal_description block
_exptl_crystal_F_000 2150.9367
_exptl_crystal_recrystallization_method 'Re-crystallisation from solvent: DCM'
_exptl_crystal_size_max 0.24
_exptl_crystal_size_mid 0.18
_exptl_crystal_size_min 0.14
_refine_diff_density_max 0.2578
_refine_diff_density_min -0.1631
_refine_diff_density_rms 0.0383
_refine_ls_d_res_high 0.8163
_refine_ls_d_res_low 8.2741
_refine_ls_extinction_expression Fc^*^=kFc[1+0.001xFc^2^\l^3^/sin(2\q)]^-1/4^
_refine_ls_goodness_of_fit_ref 1.0667
_refine_ls_hydrogen_treatment mixed
_refine_ls_matrix_type full
_refine_ls_number_constraints 46
_refine_ls_number_parameters 351
_refine_ls_number_reflns 4806
_refine_ls_number_restraints 0
_refine_ls_restrained_S_all 1.0667
_refine_ls_R_factor_all 0.0611
_refine_ls_R_factor_gt 0.0485
_refine_ls_shift/su_max 0.0003
_refine_ls_shift/su_mean 0.0000
_refine_ls_structure_factor_coef Fsqd
_refine_ls_weighting_details 'w=1/[\s^2^(Fo^2^)+(0.0674P)^2^+0.7216P] where P=(Fo^2^+2Fc^2^)/3'
_refine_ls_weighting_scheme calc
_refine_ls_wR_factor_gt 0.1289
_refine_ls_wR_factor_ref 0.1424
_reflns_Friedel_coverage 0.0
_reflns_limit_h_max 11
_reflns_limit_h_min 0
_reflns_limit_k_max 20
_reflns_limit_k_min 0
_reflns_limit_l_max 39
_reflns_limit_l_min 0
_reflns_number_gt 3792
_reflns_number_total 4806
_reflns_threshold_expression I>=2u(I)
_cod_data_source_file c6ra03447k2.cif
_cod_data_source_block 1
_cod_database_code 7224261
_chemical_oxdiff_formula 'C16 H18 O'
_reflns_odcompleteness_completeness 99.84
_reflns_odcompleteness_iscentric 1
_reflns_odcompleteness_theta 66.97
_olex2_refinement_description
;
1. Fixed Uiso
 At 1.2 times of:
  All C(H) groups, All N(H) groups
 At 1.5 times of:
  All C(H,H,H) groups
2.a Aromatic/amide H refined with riding coordinates:
 C5(H5), N3(H3a), C20(H20), C18(H18), C17(H17), C3(H3), C11(H11), C29(H29),
 C2(H2), C28(H28), C14(H14), C26(H26), C13(H13), C12(H12), C27(H27)
2.b Idealised Me refined as rotating group:
 C8(H8a,H8b,H8c), C23(H23a,H23b,H23c), C9(H9a,H9b,H9c), C24(H24a,H24b,H24c)
;
_olex2_submission_special_instructions 'No special instructions were received'

loop_
_space_group_symop_id
_space_group_symop_operation_xyz
1 x,y,z
2 x+1/2,-y+1/2,-z
3 -x,y+1/2,-z+1/2
4 -x+1/2,-y,z+1/2
5 -x,-y,-z
6 -x-1/2,y-1/2,z
7 x,-y-1/2,z-1/2
8 x-1/2,y,-z-1/2

loop_
_atom_site_label
_atom_site_type_symbol
_atom_site_fract_x
_atom_site_fract_y
_atom_site_fract_z
_atom_site_U_iso_or_equiv
_atom_site_adp_type
_atom_site_occupancy
_atom_site_refinement_flags_posn
O1 O 0.43080(18) 0.15728(11) 0.11977(6) 0.1040(6) Uani 1.000000 .
O2 O 0.24878(19) 0.09686(9) 0.09329(5) 0.0877(5) Uani 1.000000 .
N1 N 0.04624(17) 0.45486(9) 0.07786(5) 0.0634(4) Uani 1.000000 .
H1 H 0.096(2) 0.4994(14) 0.0847(6) 0.085(7) Uiso 1.000000 .
N2 N 0.3108(2) 0.15897(11) 0.10405(5) 0.0723(5) Uani 1.000000 .
C1 C 0.10827(18) 0.38153(10) 0.08421(5) 0.0539(4) Uani 1.000000 .
C2 C 0.2406(2) 0.37769(12) 0.10448(6) 0.0677(5) Uani 1.000000 .
H2 H 0.2834(2) 0.42509(12) 0.11366(6) 0.0813(6) Uiso 1.000000 R
C3 C 0.3073(2) 0.30584(12) 0.11092(6) 0.0681(5) Uani 1.000000 .
H3 H 0.3961(2) 0.30386(12) 0.12387(6) 0.0817(6) Uiso 1.000000 R
C4 C 0.2410(2) 0.23563(11) 0.09789(5) 0.0592(4) Uani 1.000000 .
C5 C 0.10971(18) 0.23806(10) 0.07826(5) 0.0552(4) Uani 1.000000 .
H5 H 0.06663(18) 0.19000(10) 0.07012(5) 0.0662(5) Uiso 1.000000 R
C6 C 0.04110(17) 0.31073(9) 0.07050(5) 0.0507(4) Uani 1.000000 .
C7 C -0.10380(19) 0.31262(10) 0.04839(5) 0.0561(4) Uani 1.000000 .
C8 C -0.0918(2) 0.26155(12) 0.00930(6) 0.0751(6) Uani 1.000000 .
H8a H -0.0213(12) 0.2851(5) -0.0084(2) 0.1127(9) Uiso 1.000000 GR
H8b H -0.0635(17) 0.2075(3) 0.01621(8) 0.1127(9) Uiso 1.000000 GR
H8c H -0.1833(5) 0.2603(8) -0.0042(3) 0.1127(9) Uiso 1.000000 GR
C9 C -0.2197(2) 0.27817(13) 0.07681(7) 0.0798(6) Uani 1.000000 .
H9a H -0.1984(10) 0.2226(3) 0.0827(4) 0.1196(9) Uiso 1.000000 GR
H9b H -0.2212(12) 0.3086(6) 0.1017(2) 0.1196(9) Uiso 1.000000 GR
H9c H -0.3118(3) 0.2818(9) 0.0638(2) 0.1196(9) Uiso 1.000000 GR
C10 C -0.14407(18) 0.39898(10) 0.03676(5) 0.0561(4) Uani 1.000000 .
C11 C -0.2579(2) 0.41425(13) 0.01061(6) 0.0725(5) Uani 1.000000 .
H11 H -0.3102(2) 0.37102(13) 0.00022(6) 0.0870(6) Uiso 1.000000 R
C12 C -0.2958(2) 0.49214(16) -0.00043(7) 0.0838(6) Uani 1.000000 .
H12 H -0.3717(2) 0.50069(16) -0.01832(7) 0.1006(8) Uiso 1.000000 R
C13 C -0.2213(2) 0.55663(14) 0.01505(7) 0.0817(6) Uani 1.000000 .
H13 H -0.2466(2) 0.60897(14) 0.00764(7) 0.0980(8) Uiso 1.000000 R
C14 C -0.1102(2) 0.54399(11) 0.04132(6) 0.0697(5) Uani 1.000000 .
H14 H -0.0606(2) 0.58787(11) 0.05205(6) 0.0836(6) Uiso 1.000000 R
C15 C -0.07060(19) 0.46572(10) 0.05216(5) 0.0565(4) Uani 1.000000 .
O3 O -0.74285(19) 0.73392(9) 0.19913(5) 0.0926(5) Uani 1.000000 .
O4 O -0.92676(18) 0.67093(11) 0.22324(5) 0.1042(6) Uani 1.000000 .
N3 N -0.51067(15) 0.37971(8) 0.19607(5) 0.0593(4) Uani 1.000000 .
H3a H -0.55820(15) 0.33528(8) 0.19786(5) 0.0712(5) Uiso 1.000000 R
N4 N -0.8038(2) 0.67111(11) 0.20943(5) 0.0752(5) Uani 1.000000 .
C16 C -0.58305(18) 0.45158(10) 0.19837(5) 0.0516(4) Uani 1.000000 .
C17 C -0.7206(2) 0.45389(12) 0.21545(6) 0.0636(5) Uani 1.000000 .
H17 H -0.7627(2) 0.40634(12) 0.22469(6) 0.0763(6) Uiso 1.000000 R
C18 C -0.7938(2) 0.52485(12) 0.21871(6) 0.0663(5) Uani 1.000000 .
H18 H -0.8857(2) 0.52609(12) 0.22977(6) 0.0796(6) Uiso 1.000000 R
C19 C -0.7286(2) 0.59505(11) 0.20526(5) 0.0594(4) Uani 1.000000 .
C20 C -0.59293(19) 0.59381(10) 0.18784(5) 0.0561(4) Uani 1.000000 .
H20 H -0.55196(19) 0.64185(10) 0.17885(5) 0.0673(5) Uiso 1.000000 R
C21 C -0.51791(18) 0.52257(9) 0.18366(5) 0.0498(4) Uani 1.000000 .
C22 C -0.37505(18) 0.51674(10) 0.16051(5) 0.0547(4) Uani 1.000000 .
C23 C -0.4110(2) 0.50143(14) 0.11521(6) 0.0739(6) Uani 1.000000 .
H23a H -0.4618(14) 0.4512(4) 0.11263(7) 0.1108(9) Uiso 1.000000 GR
H23b H -0.4699(13) 0.5446(5) 0.10515(13) 0.1108(9) Uiso 1.000000 GR
H23c H -0.3236(2) 0.4990(9) 0.09976(9) 0.1108(9) Uiso 1.000000 GR
C24 C -0.2886(2) 0.59501(11) 0.16432(8) 0.0805(6) Uani 1.000000 .
H24a H -0.3450(7) 0.63948(19) 0.1545(5) 0.1208(10) Uiso 1.000000 GR
H24b H -0.2643(15) 0.6040(5) 0.19234(11) 0.1208(10) Uiso 1.000000 GR
H24c H -0.2022(9) 0.5907(4) 0.1485(4) 0.1208(10) Uiso 1.000000 GR
C25 C -0.29010(17) 0.44415(10) 0.17575(5) 0.0528(4) Uani 1.000000 .
C26 C -0.1410(2) 0.43903(12) 0.17258(6) 0.0683(5) Uani 1.000000 .
H26 H -0.0899(2) 0.48317(12) 0.16275(6) 0.0820(6) Uiso 1.000000 R
C27 C -0.0673(2) 0.36985(13) 0.18372(7) 0.0782(6) Uani 1.000000 .
H27 H 0.0322(2) 0.36799(13) 0.18130(7) 0.0938(7) Uiso 1.000000 R
C28 C -0.1404(2) 0.30416(12) 0.19827(6) 0.0748(6) Uani 1.000000 .
H28 H -0.0906(2) 0.25775(12) 0.20575(6) 0.0897(7) Uiso 1.000000 R
C29 C -0.2880(2) 0.30688(11) 0.20183(6) 0.0659(5) Uani 1.000000 .
H29 H -0.3379(2) 0.26219(11) 0.21154(6) 0.0791(6) Uiso 1.000000 R
C30 C -0.36187(18) 0.37648(10) 0.19089(5) 0.0533(4) Uani 1.000000 .

loop_
_atom_site_aniso_label
_atom_site_aniso_U_11
_atom_site_aniso_U_22
_atom_site_aniso_U_33
_atom_site_aniso_U_12
_atom_site_aniso_U_13
_atom_site_aniso_U_23
O1 0.0844(11) 0.1053(13) 0.1223(14) 0.0345(10) -0.0266(10) -0.0024(10)
O2 0.1010(12) 0.0559(8) 0.1061(12) 0.0177(8) -0.0033(9) -0.0013(8)
N1 0.0669(10) 0.0408(7) 0.0825(10) -0.0071(7) -0.0023(8) -0.0013(7)
N2 0.0769(12) 0.0711(11) 0.0688(10) 0.0203(9) 0.0019(8) 0.0018(8)
C1 0.0553(10) 0.0461(8) 0.0604(9) -0.0061(7) 0.0036(7) -0.0006(7)
C2 0.0639(11) 0.0590(10) 0.0803(12) -0.0113(9) -0.0089(10) -0.0046(9)
C3 0.0592(11) 0.0718(12) 0.0732(12) -0.0010(9) -0.0092(9) -0.0015(9)
C4 0.0608(10) 0.0569(10) 0.0599(9) 0.0078(8) 0.0015(8) 0.0024(8)
C5 0.0609(10) 0.0447(8) 0.0600(9) -0.0030(7) 0.0019(8) -0.0022(7)
C6 0.0513(9) 0.0454(8) 0.0555(9) -0.0047(7) 0.0028(7) 0.0004(7)
C7 0.0565(10) 0.0455(8) 0.0663(10) -0.0060(7) -0.0032(8) 0.0035(7)
C8 0.0865(14) 0.0591(11) 0.0798(13) 0.0007(10) -0.0195(11) -0.0097(9)
C9 0.0601(12) 0.0810(14) 0.0981(15) -0.0153(10) -0.0014(11) 0.0272(12)
C10 0.0527(10) 0.0548(9) 0.0609(9) 0.0030(8) 0.0066(8) 0.0041(8)
C11 0.0666(12) 0.0733(12) 0.0776(12) 0.0088(10) -0.0044(10) 0.0049(10)
C12 0.0727(13) 0.0942(16) 0.0845(14) 0.0268(13) 0.0009(11) 0.0168(12)
C13 0.0861(15) 0.0656(13) 0.0933(15) 0.0247(11) 0.0213(12) 0.0205(11)
C14 0.0750(13) 0.0506(10) 0.0834(13) 0.0077(9) 0.0217(10) 0.0088(9)
C15 0.0574(10) 0.0468(9) 0.0654(10) 0.0017(8) 0.0141(8) 0.0043(7)
O3 0.1143(13) 0.0637(9) 0.1000(11) 0.0252(9) 0.0050(10) 0.0053(8)
O4 0.0855(11) 0.1170(13) 0.1102(13) 0.0419(10) 0.0207(10) -0.0047(10)
N3 0.0540(8) 0.0425(7) 0.0815(10) -0.0077(6) 0.0045(7) 0.0019(7)
N4 0.0842(12) 0.0748(11) 0.0667(10) 0.0256(10) 0.0004(9) -0.0028(8)
C16 0.0507(9) 0.0499(9) 0.0543(9) -0.0044(7) 0.0009(7) 0.0003(7)
C17 0.0573(11) 0.0637(11) 0.0697(11) -0.0071(9) 0.0110(8) 0.0070(9)
C18 0.0553(10) 0.0808(13) 0.0628(10) 0.0041(9) 0.0114(8) 0.0030(9)
C19 0.0617(11) 0.0606(10) 0.0559(9) 0.0125(8) 0.0010(8) 0.0002(8)
C20 0.0596(10) 0.0500(9) 0.0587(9) -0.0006(8) -0.0004(8) 0.0031(7)
C21 0.0494(9) 0.0473(8) 0.0528(8) -0.0039(7) 0.0004(7) 0.0008(6)
C22 0.0494(9) 0.0499(9) 0.0647(10) -0.0038(7) 0.0053(7) 0.0050(7)
C23 0.0654(12) 0.0952(15) 0.0610(11) 0.0115(11) 0.0099(9) 0.0098(10)
C24 0.0657(13) 0.0524(10) 0.1235(18) -0.0094(9) 0.0167(12) 0.0108(11)
C25 0.0493(9) 0.0498(9) 0.0593(9) -0.0035(7) 0.0002(7) -0.0025(7)
C26 0.0523(10) 0.0643(11) 0.0885(13) -0.0054(9) 0.0017(9) 0.0020(10)
C27 0.0531(11) 0.0782(13) 0.1032(15) 0.0081(10) -0.0037(10) -0.0035(12)
C28 0.0730(13) 0.0614(11) 0.0899(14) 0.0156(10) -0.0087(11) -0.0026(10)
C29 0.0726(12) 0.0477(9) 0.0774(12) 0.0010(9) -0.0007(9) -0.0015(8)
C30 0.0524(9) 0.0463(8) 0.0610(9) -0.0026(7) -0.0017(7) -0.0053(7)

loop_
_atom_type_symbol
_atom_type_scat_dispersion_real
_atom_type_scat_dispersion_imag
_atom_type_scat_Cromer_Mann_a1
_atom_type_scat_Cromer_Mann_a2
_atom_type_scat_Cromer_Mann_a3
_atom_type_scat_Cromer_Mann_a4
_atom_type_scat_Cromer_Mann_b1
_atom_type_scat_Cromer_Mann_b2
_atom_type_scat_Cromer_Mann_b3
_atom_type_scat_Cromer_Mann_b4
_atom_type_scat_Cromer_Mann_c
_atom_type_scat_source
_atom_type_scat_dispersion_source
H 0.00000 0.00000 0.49300 0.32291 0.14019 0.04081 10.51090 26.12570 3.14236 57.79970 0.0030380000826 'International Tables Volume C Table 6.1.1.4 (pp. 500-502)' 'Henke, Gullikson and Davis, At. Data and Nucl. Data Tables, 1993, 54, 2'
C 0.01920 0.00962 2.31000 1.02000 1.58860 0.86500 20.84390 10.20750 0.56870 51.65120 0.215599998832 'International Tables Volume C Table 6.1.1.4 (pp. 500-502)' 'Henke, Gullikson and Davis, At. Data and Nucl. Data Tables, 1993, 54, 2'
O 0.05239 0.03377 3.04850 2.28680 1.54630 0.86700 13.27710 5.70110 0.32390 32.90890 0.250800013542 'International Tables Volume C Table 6.1.1.4 (pp. 500-502)' 'Henke, Gullikson and Davis, At. Data and Nucl. Data Tables, 1993, 54, 2'
N 0.03256 0.01839 12.21260 3.13220 2.01250 1.16630 0.00570 9.89330 28.99750 0.58260 -11.5290002823 'International Tables Volume C Table 6.1.1.4 (pp. 500-502)' 'Henke, Gullikson and Davis, At. Data and Nucl. Data Tables, 1993, 54, 2'

loop_
_geom_angle_atom_site_label_1
_geom_angle_atom_site_label_2
_geom_angle_atom_site_label_3
_geom_angle
C15 N1 C1 122.76(15)
O2 N2 O1 121.80(17)
C4 N2 O1 119.23(18)
C4 N2 O2 118.97(17)
C2 C1 N1 119.10(15)
C6 C1 N1 120.46(16)
C6 C1 C2 120.44(16)
C3 C2 C1 121.02(17)
C4 C3 C2 118.91(18)
C3 C4 N2 119.70(17)
C5 C4 N2 119.34(17)
C5 C4 C3 120.94(17)
C6 C5 C4 121.25(16)
C5 C6 C1 117.42(15)
C7 C6 C1 121.85(14)
C7 C6 C5 120.72(14)
C8 C7 C6 108.70(15)
C9 C7 C6 108.76(14)
C9 C7 C8 110.74(16)
C10 C7 C6 110.74(13)
C10 C7 C8 108.78(15)
C10 C7 C9 109.12(15)
C11 C10 C7 120.88(17)
C15 C10 C7 122.03(15)
C15 C10 C11 117.08(17)
C12 C11 C10 121.7(2)
C13 C12 C11 119.9(2)
C14 C13 C12 119.96(19)
C15 C14 C13 120.4(2)
C10 C15 N1 120.16(15)
C14 C15 N1 118.89(17)
C14 C15 C10 120.92(18)
C30 N3 C16 121.87(13)
O4 N4 O3 122.12(18)
C19 N4 O3 119.02(18)
C19 N4 O4 118.86(19)
C17 C16 N3 119.76(15)
C21 C16 N3 119.61(14)
C21 C16 C17 120.62(16)
C18 C17 C16 120.85(17)
C19 C18 C17 118.69(17)
C18 C19 N4 119.22(17)
C20 C19 N4 119.51(17)
C20 C19 C18 121.26(16)
C21 C20 C19 121.03(16)
C20 C21 C16 117.51(15)
C22 C21 C16 119.40(14)
C22 C21 C20 122.85(14)
C23 C22 C21 107.48(14)
C24 C22 C21 111.21(14)
C24 C22 C23 109.35(16)
C25 C22 C21 109.63(13)
C25 C22 C23 107.45(14)
C25 C22 C24 111.56(15)
C26 C25 C22 122.70(15)
C30 C25 C22 120.12(14)
C30 C25 C26 117.01(16)
C27 C26 C25 121.62(18)
C28 C27 C26 120.16(19)
C29 C28 C27 119.94(18)
C30 C29 C28 119.87(18)
C25 C30 N3 119.17(15)
C29 C30 N3 119.41(15)
C29 C30 C25 121.40(16)

loop_
_geom_bond_atom_site_label_1
_geom_bond_atom_site_label_2
_geom_bond_distance
O1 N2 1.231(2)
O2 N2 1.231(2)
N1 C1 1.360(2)
N1 C15 1.389(2)
N2 C4 1.439(2)
C1 C2 1.402(2)
C1 C6 1.402(2)
C2 C3 1.358(3)
C3 C4 1.384(3)
C4 C5 1.383(2)
C5 C6 1.385(2)
C6 C7 1.532(2)
C7 C8 1.543(3)
C7 C9 1.537(2)
C7 C10 1.526(2)
C10 C11 1.388(3)
C10 C15 1.394(2)
C11 C12 1.385(3)
C12 C13 1.370(3)
C13 C14 1.363(3)
C14 C15 1.393(2)
O3 N4 1.232(2)
O4 N4 1.231(2)
N3 C16 1.369(2)
N3 C30 1.396(2)
N4 C19 1.447(2)
C16 C17 1.399(2)
C16 C21 1.408(2)
C17 C18 1.361(3)
C18 C19 1.383(3)
C19 C20 1.387(2)
C20 C21 1.377(2)
C21 C22 1.535(2)
C22 C23 1.547(2)
C22 C24 1.530(2)
C22 C25 1.523(2)
C25 C26 1.394(2)
C25 C30 1.396(2)
C26 C27 1.384(3)
C27 C28 1.369(3)
C28 C29 1.379(3)
C29 C30 1.389(2)
